data_2208722
loop_
_publ_author_name
'Li, Chang-Qing'
'Zhu, Li-Na'
'Li, Xiao-Zeng'
'Li, Rong'

_publ_section_title
;A new polymorph of (dimethyl
 5,6,7,8,15,16-hexahydro-6,7-dioxo-5,8,14,17-tetraazadibenzo[<i>a</i>,<i>g</i>]cyclotetradecine-13,18-dicarboxylato-\k^4^<i>N</i>)nickel(II)
;
_journal_issue 4
_journal_name_full 'Acta Crystallographica Section E'
_journal_page_first m870
_journal_page_last m872
_journal_paper_doi 10.1107/S1600536806010415
_journal_volume 62
_journal_year 2006
_chemical_formula_moiety 'C22 H18 N4 Ni O6'
_chemical_formula_sum 'C22 H18 N4 Ni O6'
_chemical_formula_weight 493.11
_chemical_name_systematic
;
?
;
_space_group_IT_number 15
_symmetry_cell_setting monoclinic
_symmetry_space_group_name_Hall '-C 2yc'
_symmetry_space_group_name_H-M 'C 1 2/c 1'
_atom_sites_solution_hydrogens geom
_atom_sites_solution_primary direct
_atom_sites_solution_secondary difmap
_cell_angle_alpha 90.00
_cell_angle_beta 122.747(3)
_cell_angle_gamma 90.00
_cell_formula_units_Z 8
_cell_length_a 25.944(9)
_cell_length_b 8.450(3)
_cell_length_c 22.105(12)
_cell_measurement_reflns_used 2483
_cell_measurement_temperature 273(2)
_cell_measurement_theta_max 25.58
_cell_measurement_theta_min 2.19
_cell_volume 4076(3)
_computing_cell_refinement 'SAINT  V7.12 (Bruker 2003)'
_computing_data_collection 'APEX II V 1.0-22 (Bruker 2003)'
_computing_data_reduction SAINT
_computing_molecular_graphics 'SHELXTL (Bruker, 2003)'
_computing_publication_material SHELXTL
_computing_structure_refinement 'SHELXL-97 (Sheldrick, 1997)'
_computing_structure_solution 'SHELXS-97 (Sheldrick, 1997)'
_diffrn_ambient_temperature 273(2)
_diffrn_measured_fraction_theta_full 0.999
_diffrn_measured_fraction_theta_max 0.999
_diffrn_measurement_device_type 'Bruker APEX II CCD area detector'
_diffrn_measurement_method '\f and \w scans'
_diffrn_radiation_monochromator graphite
_diffrn_radiation_source 'fine-focus sealed tube'
_diffrn_radiation_type MoK\a
_diffrn_radiation_wavelength 0.71073
_diffrn_reflns_av_R_equivalents 0.0272
_diffrn_reflns_av_sigmaI/netI 0.0318
_diffrn_reflns_limit_h_max 24
_diffrn_reflns_limit_h_min -30
_diffrn_reflns_limit_k_max 10
_diffrn_reflns_limit_k_min -9
_diffrn_reflns_limit_l_max 26
_diffrn_reflns_limit_l_min -25
_diffrn_reflns_number 10646
_diffrn_reflns_theta_full 25.03
_diffrn_reflns_theta_max 25.03
_diffrn_reflns_theta_min 1.87
_diffrn_standards_number 0
_exptl_absorpt_coefficient_mu 1.003
_exptl_absorpt_correction_T_max 0.905
_exptl_absorpt_correction_T_min 0.737
_exptl_absorpt_correction_type multi-scan
_exptl_absorpt_process_details 'SADABS (Sheldrick, 1996)'
_exptl_crystal_colour red
_exptl_crystal_density_diffrn 1.607
_exptl_crystal_density_method 'not measured'
_exptl_crystal_description block
_exptl_crystal_F_000 2032
_exptl_crystal_size_max 0.20
_exptl_crystal_size_mid 0.12
_exptl_crystal_size_min 0.10
_refine_diff_density_max 0.243
_refine_diff_density_min -0.246
_refine_ls_extinction_method none
_refine_ls_goodness_of_fit_ref 1.067
_refine_ls_hydrogen_treatment constr
_refine_ls_matrix_type full
_refine_ls_number_parameters 300
_refine_ls_number_reflns 3602
_refine_ls_number_restraints 0
_refine_ls_restrained_S_all 1.067
_refine_ls_R_factor_all 0.0437
_refine_ls_R_factor_gt 0.0298
_refine_ls_shift/su_max <0.001
_refine_ls_shift/su_mean <0.001
_refine_ls_structure_factor_coef Fsqd
_refine_ls_weighting_details 'calc w=1/[\s^2^(Fo^2^)+(0.0456P)^2^] where P=(Fo^2^+2Fc^2^)/3'
_refine_ls_weighting_scheme calc
_refine_ls_wR_factor_gt 0.0747
_refine_ls_wR_factor_ref 0.0795
_reflns_number_gt 2870
_reflns_number_total 3602
_reflns_threshold_expression I>2\s(I)
_cod_data_source_file sj2016.cif
_cod_data_source_block I
_cod_original_sg_symbol_H-M 'C 2/c'
_cod_database_code 2208722

loop_
_symmetry_equiv_pos_as_xyz
'x, y, z'
'-x, y, -z+1/2'
'x+1/2, y+1/2, z'
'-x+1/2, y+1/2, -z+1/2'
'-x, -y, -z'
'x, -y, z-1/2'
'-x+1/2, -y+1/2, -z'
'x+1/2, -y+1/2, z-1/2'

loop_
_atom_site_type_symbol
_atom_site_label
_atom_site_fract_x
_atom_site_fract_y
_atom_site_fract_z
_atom_site_U_iso_or_equiv
_atom_site_adp_type
_atom_site_calc_flag
_atom_site_refinement_flags
_atom_site_occupancy
Ni Ni1 0.082205(11) 0.72661(3) 0.998512(14) 0.02824(11) Uani d . 1
O O1 0.17371(7) 0.6609(3) 1.20184(8) 0.0586(5) Uani d . 1
O O2 0.24595(7) 0.5924(2) 1.14929(8) 0.0511(5) Uani d . 1
O O3 0.12962(8) 1.0364(2) 0.85400(8) 0.0480(5) Uani d . 1
O O4 0.07721(9) 0.8438(3) 0.77439(9) 0.0637(6) Uani d . 1
O O5 -0.13223(7) 0.7146(2) 0.87449(8) 0.0439(4) Uani d . 1
O O6 -0.12191(8) 0.9249(2) 0.94179(10) 0.0582(5) Uani d . 1
N N1 0.09042(8) 0.6589(2) 1.08311(9) 0.0310(4) Uani d . 1
N N2 0.16055(7) 0.6480(2) 1.03562(9) 0.0310(4) Uani d . 1
N N3 0.07901(8) 0.8198(2) 0.92026(9) 0.0299(4) Uani d . 1
N N4 0.00122(8) 0.7907(2) 0.95679(9) 0.0314(4) Uani d . 1
C C1 0.15112(10) 0.6527(3) 1.13755(12) 0.0374(6) Uani d . 1
C C2 0.19230(10) 0.6276(3) 1.10799(12) 0.0359(6) Uani d . 1
C C3 0.18582(10) 0.6094(3) 0.99530(12) 0.0325(5) Uani d . 1
C C4 0.23100(10) 0.4931(3) 1.01787(13) 0.0413(6) Uani d . 1
H H4 0.2450 0.4404 1.0610 0.050 Uiso calc R 1
C C5 0.25508(12) 0.4554(3) 0.97758(15) 0.0506(7) Uani d . 1
H H5 0.2849 0.3770 0.9937 0.061 Uiso calc R 1
C C6 0.23575(12) 0.5318(3) 0.91358(15) 0.0519(7) Uani d . 1
H H6 0.2530 0.5074 0.8872 0.062 Uiso calc R 1
C C7 0.19110(11) 0.6435(3) 0.88963(13) 0.0428(6) Uani d . 1
H H7 0.1777 0.6945 0.8463 0.051 Uiso calc R 1
C C8 0.16463(10) 0.6837(3) 0.92862(12) 0.0320(5) Uani d . 1
C C9 0.11574(10) 0.7996(3) 0.89838(11) 0.0313(5) Uani d . 1
C C10 0.10501(11) 0.8947(3) 0.83467(13) 0.0409(6) Uani d . 1
C C11 0.12694(15) 1.1353(4) 0.79849(16) 0.0749(10) Uani d . 1
H H11A 0.1485 1.0844 0.7797 0.112 Uiso calc R 1
H H11B 0.1456 1.2358 0.8187 0.112 Uiso calc R 1
H H11C 0.0849 1.1511 0.7604 0.112 Uiso calc R 1
C C12 0.03025(10) 0.9395(3) 0.88709(12) 0.0360(6) Uani d . 1
H H12A 0.0187 0.9609 0.8382 0.043 Uiso calc R 1
H H12B 0.0441 1.0374 0.9142 0.043 Uiso calc R 1
C C13 -0.02358(10) 0.8734(3) 0.88745(12) 0.0390(6) Uani d . 1
H H13A -0.0508 0.9582 0.8826 0.047 Uiso calc R 1
H H13B -0.0465 0.8002 0.8478 0.047 Uiso calc R 1
C C14 -0.03523(10) 0.7577(3) 0.97815(12) 0.0313(5) Uani d . 1
C C15 -0.10164(10) 0.8103(3) 0.93009(12) 0.0372(6) Uani d . 1
C C16 -0.19546(11) 0.7589(4) 0.81912(14) 0.0594(8) Uani d . 1
H H16A -0.2198 0.7608 0.8398 0.089 Uiso calc R 1
H H16B -0.2122 0.6830 0.7807 0.089 Uiso calc R 1
H H16C -0.1957 0.8619 0.8006 0.089 Uiso calc R 1
C C17 -0.01689(10) 0.6803(3) 1.04514(11) 0.0308(5) Uani d . 1
C C18 -0.06217(11) 0.6509(3) 1.06063(13) 0.0392(6) Uani d . 1
H H18 -0.1025 0.6792 1.0268 0.047 Uiso calc R 1
C C19 -0.04887(12) 0.5824(3) 1.12344(13) 0.0452(6) Uani d . 1
H H19 -0.0794 0.5670 1.1329 0.054 Uiso calc R 1
C C20 0.01115(12) 0.5363(3) 1.17303(13) 0.0458(6) Uani d . 1
H H20 0.0206 0.4870 1.2155 0.055 Uiso calc R 1
C C21 0.05670(11) 0.5624(3) 1.16020(12) 0.0413(6) Uani d . 1
H H21 0.0965 0.5298 1.1940 0.050 Uiso calc R 1
C C22 0.04439(10) 0.6378(3) 1.09684(11) 0.0307(5) Uani d . 1

loop_
_atom_site_aniso_label
_atom_site_aniso_U_11
_atom_site_aniso_U_22
_atom_site_aniso_U_33
_atom_site_aniso_U_12
_atom_site_aniso_U_13
_atom_site_aniso_U_23
Ni1 0.02410(16) 0.03571(19) 0.02549(16) 0.00069(12) 0.01380(13) 0.00005(12)
O1 0.0364(10) 0.1034(16) 0.0270(9) -0.0081(10) 0.0113(8) -0.0069(10)
O2 0.0254(9) 0.0813(14) 0.0382(9) 0.0051(9) 0.0117(7) 0.0115(9)
O3 0.0484(10) 0.0496(12) 0.0427(10) -0.0035(9) 0.0224(8) 0.0126(9)
O4 0.0713(14) 0.0844(15) 0.0304(10) -0.0074(11) 0.0242(9) -0.0029(10)
O5 0.0277(9) 0.0527(11) 0.0368(9) 0.0042(8) 0.0080(7) -0.0059(8)
O6 0.0401(10) 0.0629(13) 0.0637(12) 0.0122(9) 0.0230(9) -0.0142(10)
N1 0.0281(10) 0.0393(11) 0.0269(9) -0.0006(8) 0.0158(8) -0.0001(8)
N2 0.0234(9) 0.0400(12) 0.0293(10) 0.0021(8) 0.0141(8) 0.0028(8)
N3 0.0280(10) 0.0322(11) 0.0268(9) -0.0009(8) 0.0132(8) -0.0013(8)
N4 0.0295(10) 0.0386(11) 0.0250(9) 0.0015(8) 0.0140(8) -0.0018(8)
C1 0.0304(13) 0.0487(16) 0.0290(13) -0.0020(11) 0.0134(11) 0.0005(11)
C2 0.0277(12) 0.0433(15) 0.0320(13) -0.0033(10) 0.0132(10) 0.0022(11)
C3 0.0263(11) 0.0342(13) 0.0378(13) -0.0036(10) 0.0178(10) -0.0022(10)
C4 0.0358(13) 0.0428(15) 0.0468(14) 0.0035(11) 0.0233(12) 0.0023(12)
C5 0.0446(15) 0.0444(16) 0.0695(19) 0.0063(12) 0.0353(14) -0.0038(14)
C6 0.0503(16) 0.0561(18) 0.0684(19) -0.0009(14) 0.0445(15) -0.0103(15)
C7 0.0444(15) 0.0480(16) 0.0469(15) -0.0043(12) 0.0318(12) -0.0045(12)
C8 0.0294(12) 0.0339(13) 0.0363(12) -0.0053(10) 0.0200(10) -0.0041(10)
C9 0.0312(12) 0.0363(14) 0.0292(11) -0.0078(10) 0.0183(10) -0.0062(10)
C10 0.0336(13) 0.0566(18) 0.0354(14) 0.0045(12) 0.0204(11) 0.0048(12)
C11 0.080(2) 0.075(2) 0.074(2) 0.0031(18) 0.0447(18) 0.0373(18)
C12 0.0388(13) 0.0362(14) 0.0334(12) 0.0056(10) 0.0198(11) 0.0037(10)
C13 0.0327(13) 0.0521(16) 0.0323(12) 0.0090(11) 0.0176(10) 0.0063(11)
C14 0.0283(12) 0.0325(13) 0.0328(12) -0.0037(9) 0.0163(10) -0.0099(10)
C15 0.0310(13) 0.0466(16) 0.0373(13) 0.0007(11) 0.0206(11) -0.0020(12)
C16 0.0316(14) 0.078(2) 0.0463(16) 0.0073(13) 0.0067(12) 0.0020(14)
C17 0.0303(12) 0.0333(13) 0.0325(12) -0.0062(10) 0.0195(10) -0.0096(10)
C18 0.0322(13) 0.0421(15) 0.0469(14) -0.0072(11) 0.0238(11) -0.0100(12)
C19 0.0501(16) 0.0524(17) 0.0513(16) -0.0142(13) 0.0393(14) -0.0111(13)
C20 0.0539(17) 0.0563(17) 0.0375(14) -0.0092(13) 0.0316(13) -0.0035(12)
C21 0.0419(14) 0.0517(16) 0.0325(13) -0.0020(12) 0.0216(11) 0.0000(11)
C22 0.0317(12) 0.0345(14) 0.0296(12) -0.0067(10) 0.0189(10) -0.0095(10)

loop_
_atom_type_symbol
_atom_type_description
_atom_type_scat_dispersion_real
_atom_type_scat_dispersion_imag
_atom_type_scat_source
C C 0.0033 0.0016 ' International Tables Vol C Tables 4.2.6.8 and 6.1.1.4'
H H 0.0000 0.0000 ' International Tables Vol C Tables 4.2.6.8 and 6.1.1.4'
N N 0.0061 0.0033 ' International Tables Vol C Tables 4.2.6.8 and 6.1.1.4'
O O 0.0106 0.0060 ' International Tables Vol C Tables 4.2.6.8 and 6.1.1.4'
Ni Ni 0.3393 1.1124 ' International Tables Vol C Tables 4.2.6.8 and 6.1.1.4'

loop_
_geom_angle_atom_site_label_1
_geom_angle_atom_site_label_2
_geom_angle_atom_site_label_3
_geom_angle
_geom_angle_publ_flag
N1 Ni1 N2 86.72(8) yes
N1 Ni1 N4 94.17(8) yes
N2 Ni1 N4 175.35(8) yes
N1 Ni1 N3 172.24(8) yes
N2 Ni1 N3 92.86(8) yes
N4 Ni1 N3 86.88(8) yes
C10 O3 C11 117.1(2) ?
C15 O5 C16 117.25(19) ?
C1 N1 C22 121.10(18) ?
C1 N1 Ni1 110.35(15) ?
C22 N1 Ni1 127.92(14) ?
C2 N2 C3 121.74(18) ?
C2 N2 Ni1 112.81(14) ?
C3 N2 Ni1 125.44(14) ?
C9 N3 C12 121.00(19) ?
C9 N3 Ni1 128.35(16) ?
C12 N3 Ni1 110.40(14) ?
C14 N4 C13 119.04(19) ?
C14 N4 Ni1 127.46(16) ?
C13 N4 Ni1 113.14(14) ?
O1 C1 N1 128.7(2) ?
O1 C1 C2 120.0(2) ?
N1 C1 C2 111.35(19) ?
O2 C2 N2 129.3(2) ?
O2 C2 C1 119.3(2) ?
N2 C2 C1 111.41(18) ?
C4 C3 N2 121.8(2) ?
C4 C3 C8 117.6(2) ?
N2 C3 C8 120.6(2) ?
C5 C4 C3 121.3(2) ?
C5 C4 H4 119.4 ?
C3 C4 H4 119.4 ?
C4 C5 C6 121.0(2) ?
C4 C5 H5 119.5 ?
C6 C5 H5 119.5 ?
C7 C6 C5 119.0(2) ?
C7 C6 H6 120.5 ?
C5 C6 H6 120.5 ?
C6 C7 C8 121.7(2) ?
C6 C7 H7 119.1 ?
C8 C7 H7 119.1 ?
C7 C8 C3 119.3(2) ?
C7 C8 C9 118.5(2) ?
C3 C8 C9 122.12(19) ?
N3 C9 C8 123.8(2) ?
N3 C9 C10 118.5(2) ?
C8 C9 C10 117.61(19) ?
O4 C10 O3 125.5(2) ?
O4 C10 C9 122.8(3) ?
O3 C10 C9 111.7(2) ?
O3 C11 H11A 109.5 ?
O3 C11 H11B 109.5 ?
H11A C11 H11B 109.5 ?
O3 C11 H11C 109.5 ?
H11A C11 H11C 109.5 ?
H11B C11 H11C 109.5 ?
N3 C12 C13 107.01(19) ?
N3 C12 H12A 110.3 ?
C13 C12 H12A 110.3 ?
N3 C12 H12B 110.3 ?
C13 C12 H12B 110.3 ?
H12A C12 H12B 108.6 ?
N4 C13 C12 107.21(17) ?
N4 C13 H13A 110.3 ?
C12 C13 H13A 110.3 ?
N4 C13 H13B 110.3 ?
C12 C13 H13B 110.3 ?
H13A C13 H13B 108.5 ?
N4 C14 C17 124.8(2) ?
N4 C14 C15 117.2(2) ?
C17 C14 C15 117.96(19) ?
O6 C15 O5 125.8(2) ?
O6 C15 C14 123.4(2) ?
O5 C15 C14 110.78(19) ?
O5 C16 H16A 109.5 ?
O5 C16 H16B 109.5 ?
H16A C16 H16B 109.5 ?
O5 C16 H16C 109.5 ?
H16A C16 H16C 109.5 ?
H16B C16 H16C 109.5 ?
C18 C17 C22 118.6(2) ?
C18 C17 C14 118.2(2) ?
C22 C17 C14 123.2(2) ?
C19 C18 C17 122.4(2) ?
C19 C18 H18 118.8 ?
C17 C18 H18 118.8 ?
C18 C19 C20 118.7(2) ?
C18 C19 H19 120.7 ?
C20 C19 H19 120.7 ?
C21 C20 C19 120.9(2) ?
C21 C20 H20 119.5 ?
C19 C20 H20 119.5 ?
C20 C21 C22 121.3(2) ?
C20 C21 H21 119.3 ?
C22 C21 H21 119.3 ?
N1 C22 C21 120.9(2) ?
N1 C22 C17 120.9(2) ?
C21 C22 C17 118.0(2) ?

loop_
_geom_bond_atom_site_label_1
_geom_bond_atom_site_label_2
_geom_bond_distance
_geom_bond_publ_flag
Ni1 N1 1.8544(19) yes
Ni1 N2 1.8553(18) yes
Ni1 N4 1.8605(19) yes
Ni1 N3 1.861(2) yes
O1 C1 1.211(3) ?
O2 C2 1.218(3) ?
O3 C10 1.315(3) ?
O3 C11 1.455(3) ?
O4 C10 1.200(3) ?
O5 C15 1.319(3) ?
O5 C16 1.469(3) ?
O6 C15 1.195(3) ?
N1 C1 1.371(3) ?
N1 C22 1.394(3) yes
N2 C2 1.357(3) ?
N2 C3 1.401(3) yes
N3 C9 1.292(3) yes
N3 C12 1.469(3) ?
N4 C14 1.295(3) yes
N4 C13 1.478(3) ?
C1 C2 1.539(3) ?
C3 C4 1.398(3) ?
C3 C8 1.412(3) ?
C4 C5 1.374(3) ?
C4 H4 0.9300 ?
C5 C6 1.379(4) ?
C5 H5 0.9300 ?
C6 C7 1.360(4) ?
C6 H6 0.9300 ?
C7 C8 1.404(3) ?
C7 H7 0.9300 ?
C8 C9 1.448(3) ?
C9 C10 1.511(3) ?
C11 H11A 0.9600 ?
C11 H11B 0.9600 ?
C11 H11C 0.9600 ?
C12 C13 1.508(3) ?
C12 H12A 0.9700 ?
C12 H12B 0.9700 ?
C13 H13A 0.9700 ?
C13 H13B 0.9700 ?
C14 C17 1.444(3) ?
C14 C15 1.521(3) ?
C16 H16A 0.9600 ?
C16 H16B 0.9600 ?
C16 H16C 0.9600 ?
C17 C18 1.412(3) ?
C17 C22 1.413(3) ?
C18 C19 1.365(3) ?
C18 H18 0.9300 ?
C19 C20 1.390(3) ?
C19 H19 0.9300 ?
C20 C21 1.374(3) ?
C20 H20 0.9300 ?
C21 C22 1.409(3) ?
C21 H21 0.9300 ?

loop_
_geom_hbond_atom_site_label_D
_geom_hbond_atom_site_label_H
_geom_hbond_atom_site_label_A
_geom_hbond_site_symmetry_A
_geom_hbond_distance_DH
_geom_hbond_distance_HA
_geom_hbond_distance_DA
_geom_hbond_angle_DHA
_geom_hbond_publ_flag
C12 H12B O6 5_577 0.97 2.71 3.398(9) 128.2 yes
C12 H12A O4 2_556 0.97 2.58 3.225(9) 123.9 yes
C13 H13B O4 2_556 0.97 2.39 3.068(9) 126.1 yes
C11 H11A O2 7_567 0.96 2.75 3.434(9) 129.1 yes
C7 H7 O2 7_567 0.93 2.64 3.148(4) 115.1 yes

loop_
_geom_torsion_atom_site_label_1
_geom_torsion_atom_site_label_2
_geom_torsion_atom_site_label_3
_geom_torsion_atom_site_label_4
_geom_torsion
N2 Ni1 N1 C1 25.48(17)
N4 Ni1 N1 C1 -159.10(16)
N3 Ni1 N1 C1 -61.6(6)
N2 Ni1 N1 C22 -163.7(2)
N4 Ni1 N1 C22 11.7(2)
N3 Ni1 N1 C22 109.2(5)
N1 Ni1 N2 C2 -18.82(17)
N4 Ni1 N2 C2 -119.9(9)
N3 Ni1 N2 C2 153.43(16)
N1 Ni1 N2 C3 160.10(19)
N4 Ni1 N2 C3 59.0(10)
N3 Ni1 N2 C3 -27.65(19)
N1 Ni1 N3 C9 98.6(6)
N2 Ni1 N3 C9 11.9(2)
N4 Ni1 N3 C9 -163.4(2)
N1 Ni1 N3 C12 -75.7(6)
N2 Ni1 N3 C12 -162.31(15)
N4 Ni1 N3 C12 22.34(15)
N1 Ni1 N4 C14 -13.5(2)
N2 Ni1 N4 C14 87.3(10)
N3 Ni1 N4 C14 174.20(19)
N1 Ni1 N4 C13 173.48(16)
N2 Ni1 N4 C13 -85.7(10)
N3 Ni1 N4 C13 1.18(16)
C22 N1 C1 O1 -15.9(4)
Ni1 N1 C1 O1 155.7(2)
C22 N1 C1 C2 162.4(2)
Ni1 N1 C1 C2 -26.0(2)
C3 N2 C2 O2 8.5(4)
Ni1 N2 C2 O2 -172.6(2)
C3 N2 C2 C1 -170.7(2)
Ni1 N2 C2 C1 8.3(2)
O1 C1 C2 O2 11.0(4)
N1 C1 C2 O2 -167.4(2)
O1 C1 C2 N2 -169.7(2)
N1 C1 C2 N2 11.8(3)
C2 N2 C3 C4 27.0(3)
Ni1 N2 C3 C4 -151.82(18)
C2 N2 C3 C8 -155.2(2)
Ni1 N2 C3 C8 25.9(3)
N2 C3 C4 C5 179.4(2)
C8 C3 C4 C5 1.6(3)
C3 C4 C5 C6 0.5(4)
C4 C5 C6 C7 -1.6(4)
C5 C6 C7 C8 0.6(4)
C6 C7 C8 C3 1.5(4)
C6 C7 C8 C9 -177.8(2)
C4 C3 C8 C7 -2.6(3)
N2 C3 C8 C7 179.6(2)
C4 C3 C8 C9 176.7(2)
N2 C3 C8 C9 -1.2(3)
C12 N3 C9 C8 -179.9(2)
Ni1 N3 C9 C8 6.4(3)
C12 N3 C9 C10 -3.8(3)
Ni1 N3 C9 C10 -177.48(16)
C7 C8 C9 N3 163.7(2)
C3 C8 C9 N3 -15.5(3)
C7 C8 C9 C10 -12.4(3)
C3 C8 C9 C10 168.3(2)
C11 O3 C10 O4 -5.0(4)
C11 O3 C10 C9 175.1(2)
N3 C9 C10 O4 -96.4(3)
C8 C9 C10 O4 79.9(3)
N3 C9 C10 O3 83.5(3)
C8 C9 C10 O3 -100.1(2)
C9 N3 C12 C13 145.4(2)
Ni1 N3 C12 C13 -39.9(2)
C14 N4 C13 C12 163.0(2)
Ni1 N4 C13 C12 -23.3(2)
N3 C12 C13 N4 39.6(2)
C13 N4 C14 C17 -178.8(2)
Ni1 N4 C14 C17 8.6(3)
C13 N4 C14 C15 -1.1(3)
Ni1 N4 C14 C15 -173.76(15)
C16 O5 C15 O6 4.9(4)
C16 O5 C15 C14 -173.9(2)
N4 C14 C15 O6 -101.4(3)
C17 C14 C15 O6 76.4(3)
N4 C14 C15 O5 77.5(3)
C17 C14 C15 O5 -104.7(2)
N4 C14 C17 C18 -179.4(2)
C15 C14 C17 C18 3.0(3)
N4 C14 C17 C22 2.9(3)
C15 C14 C17 C22 -174.7(2)
C22 C17 C18 C19 -0.3(4)
C14 C17 C18 C19 -178.1(2)
C17 C18 C19 C20 -1.8(4)
C18 C19 C20 C21 1.7(4)
C19 C20 C21 C22 0.5(4)
C1 N1 C22 C21 -20.0(3)
Ni1 N1 C22 C21 170.11(17)
C1 N1 C22 C17 165.0(2)
Ni1 N1 C22 C17 -5.0(3)
C20 C21 C22 N1 -177.7(2)
C20 C21 C22 C17 -2.5(3)
C18 C17 C22 N1 177.6(2)
C14 C17 C22 N1 -4.7(3)
C18 C17 C22 C21 2.4(3)
C14 C17 C22 C21 -179.9(2)
